data_2223299
loop_
_publ_author_name
'Zhu, Jing'
'Cheng, Wen-Dan'
'Zhang, Hao'

_publ_section_title
;
 Caesium europium(III) polyphosphate, CsEu(PO~3~)~4~
;
_journal_coeditor_code BT5050
_journal_issue 10
_journal_name_full 'Acta Crystallographica Section E'
_journal_page_first i70
_journal_paper_doi 10.1107/S1600536809036058
_journal_volume 65
_journal_year 2009
_chemical_formula_iupac 'Cs Eu (P O3)4'
_chemical_formula_moiety 'Cs O12 P4, Eu'
_chemical_formula_sum 'Cs Eu O12 P4'
_chemical_formula_weight 600.75
_chemical_name_systematic
;
Caesium europium(III) polyphosphate
;
_space_group_IT_number 14
_symmetry_cell_setting monoclinic
_symmetry_space_group_name_Hall '-P 2yn'
_symmetry_space_group_name_H-M 'P 1 21/n 1'
_atom_sites_solution_primary direct
_atom_sites_solution_secondary difmap
_audit_creation_method SHELXL97
_cell_angle_alpha 90.00
_cell_angle_beta 106.354(3)
_cell_angle_gamma 90.00
_cell_formula_units_Z 4
_cell_length_a 10.3571(9)
_cell_length_b 8.9615(5)
_cell_length_c 11.1957(8)
_cell_measurement_reflns_used 2827
_cell_measurement_temperature 293(2)
_cell_measurement_theta_max 27.4835
_cell_measurement_theta_min 2.2729
_cell_volume 997.09(13)
_computing_cell_refinement 'XSCANS (Bruker, 1996)'
_computing_data_collection 'XSCANS (Bruker, 1996)'
_computing_data_reduction 'SHELXTL (Sheldrick, 2008)'
_computing_molecular_graphics 'SHELXTL (Sheldrick, 2008)'
_computing_publication_material 'SHELXTL (Sheldrick, 2008)'
_computing_structure_refinement 'SHELXL97 (Sheldrick, 2008)'
_computing_structure_solution 'SHELXS97 (Sheldrick, 2008)'
_diffrn_ambient_temperature 293(2)
_diffrn_detector_area_resol_mean 14.6306
_diffrn_measured_fraction_theta_full 0.993
_diffrn_measured_fraction_theta_max 0.993
_diffrn_measurement_device_type 'Bruker P4'
_diffrn_measurement_method \w
_diffrn_radiation_monochromator graphite
_diffrn_radiation_source 'fine-focus sealed tube'
_diffrn_radiation_type MoK\a
_diffrn_radiation_wavelength 0.71073
_diffrn_reflns_av_R_equivalents 0.0254
_diffrn_reflns_av_sigmaI/netI 0.0241
_diffrn_reflns_limit_h_max 13
_diffrn_reflns_limit_h_min -10
_diffrn_reflns_limit_k_max 11
_diffrn_reflns_limit_k_min -10
_diffrn_reflns_limit_l_max 14
_diffrn_reflns_limit_l_min -14
_diffrn_reflns_number 7446
_diffrn_reflns_theta_full 27.48
_diffrn_reflns_theta_max 27.48
_diffrn_reflns_theta_min 2.37
_diffrn_standards_decay_% 0
_diffrn_standards_interval_count 97
_diffrn_standards_interval_time 120
_diffrn_standards_number 3
_exptl_absorpt_coefficient_mu 10.595
_exptl_absorpt_correction_T_max 1.0000
_exptl_absorpt_correction_T_min 0.5450
_exptl_absorpt_correction_type psi-scan
_exptl_absorpt_process_details '(XSCANS; Bruker, 1996)'
_exptl_crystal_colour colorless
_exptl_crystal_density_diffrn 4.002
_exptl_crystal_density_method 'not measured'
_exptl_crystal_description prism
_exptl_crystal_F_000 1096
_exptl_crystal_size_max 0.2500
_exptl_crystal_size_mid 0.2000
_exptl_crystal_size_min 0.1500
_refine_diff_density_max 1.162
_refine_diff_density_min -1.166
_refine_ls_extinction_coef 0.0154(3)
_refine_ls_extinction_expression Fc^*^=kFc[1+0.001xFc^2^\l^3^/sin(2\q)]^-1/4^
_refine_ls_extinction_method 'SHELXL97 (Sheldrick, 2008)'
_refine_ls_goodness_of_fit_ref 1.004
_refine_ls_matrix_type full
_refine_ls_number_parameters 164
_refine_ls_number_reflns 2284
_refine_ls_number_restraints 0
_refine_ls_restrained_S_all 1.004
_refine_ls_R_factor_all 0.0208
_refine_ls_R_factor_gt 0.0194
_refine_ls_shift/su_max 0.001
_refine_ls_shift/su_mean 0.000
_refine_ls_structure_factor_coef Fsqd
_refine_ls_weighting_details 'calc w = 1/[\s^2^(Fo^2^)+(0.0273P)^2^+2.1760P] where P=(Fo^2^+2Fc^2^)/3'
_refine_ls_weighting_scheme calc
_refine_ls_wR_factor_gt 0.0467
_refine_ls_wR_factor_ref 0.0477
_reflns_number_gt 2185
_reflns_number_total 2284
_reflns_threshold_expression I>2\s(I)
_cod_data_source_file bt5050.cif
_cod_data_source_block I
_cod_original_sg_symbol_H-M P2(1)/n
_cod_database_code 2223299
_cod_database_fobs_code 2223299

loop_
_symmetry_equiv_pos_as_xyz
'x, y, z'
'-x+1/2, y+1/2, -z+1/2'
'-x, -y, -z'
'x-1/2, -y-1/2, z-1/2'

loop_
_atom_site_type_symbol
_atom_site_label
_atom_site_fract_x
_atom_site_fract_y
_atom_site_fract_z
_atom_site_U_iso_or_equiv
_atom_site_adp_type
_atom_site_calc_flag
_atom_site_refinement_flags
_atom_site_occupancy
_atom_site_disorder_assembly
_atom_site_disorder_group
Eu Eu 0.498050(16) 0.226449(17) 0.180852(15) 0.00580(8) Uani d . 1 . .
Cs Cs 0.67980(2) -0.06549(3) 0.45979(2) 0.01775(9) Uani d . 1 . .
P P1 0.45959(9) -0.17482(9) 0.13333(8) 0.00609(17) Uani d . 1 . .
P P2 0.75501(8) 0.02838(9) 0.78552(8) 0.00606(17) Uani d . 1 . .
P P3 0.67259(9) 0.39350(9) 0.47427(8) 0.00652(17) Uani d . 1 . .
P P4 0.64481(9) -0.40738(9) 0.25829(8) 0.00669(17) Uani d . 1 . .
O O1 0.8311(3) 0.0968(3) 0.7052(2) 0.0103(5) Uani d . 1 . .
O O2 0.8623(2) -0.0428(3) 0.9043(2) 0.0084(5) Uani d . 1 . .
O O3 0.6485(3) -0.0823(3) 0.7252(2) 0.0097(5) Uani d . 1 . .
O O4 0.5366(2) -0.0336(3) 0.1654(2) 0.0112(5) Uani d . 1 . .
O O5 0.3125(3) 0.1627(3) 0.0137(2) 0.0122(5) Uani d . 1 . .
O O6 0.5645(3) 0.2902(3) 0.4047(2) 0.0110(5) Uani d . 1 . .
O O7 0.5603(3) 0.2458(3) -0.0102(2) 0.0110(5) Uani d . 1 . .
O O8 0.5213(2) -0.2937(3) 0.2424(2) 0.0097(5) Uani d . 1 . .
O O9 0.6665(3) -0.4514(3) 0.4006(2) 0.0116(5) Uani d . 1 . .
O O10 0.7367(2) 0.1781(3) 0.2529(2) 0.0120(5) Uani d . 1 . .
O O11 0.6003(3) 0.4610(3) 0.1767(2) 0.0115(5) Uani d . 1 . .
O O12 0.6881(2) 0.1588(3) 0.8470(2) 0.0085(5) Uani d . 1 . .

loop_
_atom_site_aniso_label
_atom_site_aniso_U_11
_atom_site_aniso_U_22
_atom_site_aniso_U_33
_atom_site_aniso_U_12
_atom_site_aniso_U_13
_atom_site_aniso_U_23
Eu 0.00621(11) 0.00206(10) 0.00886(11) -0.00049(5) 0.00168(7) -0.00068(5)
Cs 0.02071(15) 0.01835(13) 0.01329(14) 0.00425(9) 0.00334(10) -0.00079(8)
P1 0.0062(4) 0.0021(4) 0.0096(4) 0.0002(3) 0.0017(3) -0.0003(3)
P2 0.0059(4) 0.0031(4) 0.0094(4) -0.0003(3) 0.0026(3) 0.0003(3)
P3 0.0070(4) 0.0036(4) 0.0082(4) 0.0000(3) 0.0009(3) 0.0006(3)
P4 0.0074(4) 0.0025(4) 0.0094(4) 0.0003(3) 0.0011(3) 0.0006(3)
O1 0.0109(12) 0.0084(11) 0.0128(12) -0.0017(9) 0.0056(10) 0.0008(9)
O2 0.0074(11) 0.0076(11) 0.0101(12) 0.0008(9) 0.0025(10) 0.0017(9)
O3 0.0114(12) 0.0069(11) 0.0104(12) -0.0026(9) 0.0020(10) -0.0032(9)
O4 0.0085(12) 0.0052(11) 0.0203(14) -0.0010(9) 0.0048(10) -0.0013(10)
O5 0.0105(13) 0.0127(12) 0.0133(13) -0.0055(10) 0.0032(10) -0.0025(10)
O6 0.0111(13) 0.0081(12) 0.0127(13) -0.0027(9) 0.0016(10) -0.0037(9)
O7 0.0109(13) 0.0108(11) 0.0116(13) -0.0016(9) 0.0035(10) -0.0014(9)
O8 0.0092(12) 0.0066(11) 0.0130(13) 0.0032(9) 0.0028(10) 0.0032(9)
O9 0.0189(13) 0.0047(11) 0.0104(12) -0.0017(10) 0.0027(10) -0.0002(9)
O10 0.0085(12) 0.0084(12) 0.0177(13) 0.0018(9) 0.0015(10) -0.0041(10)
O11 0.0165(13) 0.0037(11) 0.0152(13) -0.0027(9) 0.0063(10) -0.0019(9)
O12 0.0053(11) 0.0028(10) 0.0171(13) -0.0006(8) 0.0024(10) -0.0022(9)

loop_
_atom_type_symbol
_atom_type_description
_atom_type_scat_dispersion_real
_atom_type_scat_dispersion_imag
_atom_type_scat_source
O O 0.0106 0.0060 'International Tables Vol C Tables 4.2.6.8 and 6.1.1.4'
P P 0.1023 0.0942 'International Tables Vol C Tables 4.2.6.8 and 6.1.1.4'
Cs Cs -0.3680 2.1192 'International Tables Vol C Tables 4.2.6.8 and 6.1.1.4'
Eu Eu -0.1578 3.6682 'International Tables Vol C Tables 4.2.6.8 and 6.1.1.4'

loop_
_geom_angle_atom_site_label_1
_geom_angle_atom_site_label_2
_geom_angle_atom_site_label_3
_geom_angle_site_symmetry_1
_geom_angle_site_symmetry_3
_geom_angle
_geom_angle_publ_flag
O5 Eu O11 . . 118.20(9) ?
O5 Eu O4 . . 79.62(9) ?
O11 Eu O4 . . 141.79(8) ?
O5 Eu O7 . . 70.90(9) ?
O11 Eu O7 . . 71.60(8) ?
O4 Eu O7 . . 85.04(9) ?
O5 Eu O10 . . 139.03(9) ?
O11 Eu O10 . . 75.15(9) ?
O4 Eu O10 . . 70.81(8) ?
O7 Eu O10 . . 78.72(9) ?
O5 Eu O1 . 4_565 78.33(9) ?
O11 Eu O1 . 4_565 75.98(8) ?
O4 Eu O1 . 4_565 142.22(8) ?
O7 Eu O1 . 4_565 115.59(9) ?
O10 Eu O1 . 4_565 141.10(9) ?
O5 Eu O3 . 3_656 75.28(8) ?
O11 Eu O3 . 3_656 144.64(8) ?
O4 Eu O3 . 3_656 69.56(8) ?
O7 Eu O3 . 3_656 140.72(8) ?
O10 Eu O3 . 3_656 117.57(9) ?
O1 Eu O3 4_565 3_656 75.37(8) ?
O5 Eu O6 . . 142.87(8) ?
O11 Eu O6 . . 79.39(9) ?
O4 Eu O6 . . 107.21(9) ?
O7 Eu O6 . . 144.72(9) ?
O10 Eu O6 . . 74.71(9) ?
O1 Eu O6 4_565 . 74.81(9) ?
O3 Eu O6 3_656 . 73.47(8) ?
O5 Eu P2 . 3_656 57.86(6) ?
O11 Eu P2 . 3_656 156.53(6) ?
O4 Eu P2 . 3_656 61.64(6) ?
O7 Eu P2 . 3_656 121.82(6) ?
O10 Eu P2 . 3_656 124.21(6) ?
O1 Eu P2 4_565 3_656 80.66(6) ?
O3 Eu P2 3_656 3_656 19.06(6) ?
O6 Eu P2 . 3_656 92.51(6) ?
O5 Eu P3 . . 156.63(6) ?
O11 Eu P3 . . 62.28(6) ?
O4 Eu P3 . . 114.99(6) ?
O7 Eu P3 . . 126.11(6) ?
O10 Eu P3 . . 64.27(6) ?
O1 Eu P3 4_565 . 79.40(6) ?
O3 Eu P3 3_656 . 92.32(6) ?
O6 Eu P3 . . 18.85(6) ?
P2 Eu P3 3_656 . 111.36(2) ?
O5 Eu Cs . . 123.34(6) ?
O11 Eu Cs . . 118.09(6) ?
O4 Eu Cs . . 51.71(6) ?
O7 Eu Cs . . 122.82(6) ?
O10 Eu Cs . . 54.82(6) ?
O1 Eu Cs 4_565 . 121.45(6) ?
O3 Eu Cs 3_656 . 62.80(6) ?
O6 Eu Cs . . 55.84(6) ?
P2 Eu Cs 3_656 . 72.864(15) ?
P3 Eu Cs . . 64.255(15) ?
O5 Eu Cs . 2_655 110.19(6) ?
O11 Eu Cs . 2_655 40.47(6) ?
O4 Eu Cs . 2_655 103.03(6) ?
O7 Eu Cs . 2_655 40.98(6) ?
O10 Eu Cs . 2_655 52.97(6) ?
O1 Eu Cs 4_565 2_655 113.24(6) ?
O3 Eu Cs 3_656 2_655 170.28(6) ?
O6 Eu Cs . 2_655 103.77(6) ?
P2 Eu Cs 3_656 2_655 160.739(15) ?
P3 Eu Cs . 2_655 85.139(15) ?
Cs Eu Cs . 2_655 107.796(7) ?
O3 Cs O11 . 2_645 140.63(7) ?
O3 Cs O7 . 2_645 96.87(7) ?
O11 Cs O7 2_645 2_645 53.65(6) ?
O3 Cs O1 . . 48.36(6) ?
O11 Cs O1 2_645 . 98.19(7) ?
O7 Cs O1 2_645 . 84.17(7) ?
O3 Cs O4 . . 147.89(6) ?
O11 Cs O4 2_645 . 71.25(6) ?
O7 Cs O4 2_645 . 111.18(6) ?
O1 Cs O4 . . 146.42(6) ?
O3 Cs O8 . . 121.57(6) ?
O11 Cs O8 2_645 . 88.01(6) ?
O7 Cs O8 2_645 . 91.30(6) ?
O1 Cs O8 . . 167.93(6) ?
O4 Cs O8 . . 45.55(6) ?
O3 Cs O12 . 2_646 58.05(6) ?
O11 Cs O12 2_645 2_646 98.84(6) ?
O7 Cs O12 2_645 2_646 45.19(6) ?
O1 Cs O12 . 2_646 76.10(6) ?
O4 Cs O12 . 2_646 136.03(6) ?
O8 Cs O12 . 2_646 92.77(6) ?
O3 Cs O10 . . 141.66(6) ?
O11 Cs O10 2_645 . 46.43(6) ?
O7 Cs O10 2_645 . 99.72(6) ?
O1 Cs O10 . . 99.37(6) ?
O4 Cs O10 . . 49.90(6) ?
O8 Cs O10 . . 92.42(6) ?
O12 Cs O10 2_646 . 144.62(6) ?
O3 Cs O6 . . 95.38(6) ?
O11 Cs O6 2_645 . 96.23(6) ?
O7 Cs O6 2_645 . 142.10(6) ?
O1 Cs O6 . . 77.64(6) ?
O4 Cs O6 . . 72.20(6) ?
O8 Cs O6 . . 112.13(6) ?
O12 Cs O6 2_646 . 151.27(6) ?
O10 Cs O6 . . 52.07(6) ?
O3 Cs O9 . . 97.16(6) ?
O11 Cs O9 2_645 . 88.72(6) ?
O7 Cs O9 2_645 . 58.85(6) ?
O1 Cs O9 . . 127.52(6) ?
O4 Cs O9 . . 84.95(6) ?
O8 Cs O9 . . 41.82(6) ?
O12 Cs O9 2_646 . 51.48(6) ?
O10 Cs O9 . . 121.00(6) ?
O6 Cs O9 . . 153.49(6) ?
O3 Cs O10 . 2_645 136.01(6) ?
O11 Cs O10 2_645 2_645 51.06(6) ?
O7 Cs O10 2_645 2_645 53.89(6) ?
O1 Cs O10 . 2_645 136.86(6) ?
O4 Cs O10 . 2_645 60.36(6) ?
O8 Cs O10 . 2_645 42.64(6) ?
O12 Cs O10 2_646 2_645 79.81(6) ?
O10 Cs O10 . 2_645 80.580(8) ?
O6 Cs O10 . 2_645 128.21(6) ?
O9 Cs O10 . 2_645 41.28(6) ?
O3 Cs P2 . . 24.24(5) ?
O11 Cs P2 2_645 . 120.18(5) ?
O7 Cs P2 2_645 . 90.79(5) ?
O1 Cs P2 . . 24.12(4) ?
O4 Cs P2 . . 156.80(5) ?
O8 Cs P2 . . 145.49(5) ?
O12 Cs P2 2_646 . 65.31(5) ?
O10 Cs P2 . . 121.11(5) ?
O6 Cs P2 . . 85.97(5) ?
O9 Cs P2 . . 113.94(4) ?
O10 Cs P2 2_645 . 142.83(4) ?
O7 P1 O4 3_655 . 121.10(15) ?
O7 P1 O8 3_655 . 110.06(14) ?
O4 P1 O8 . . 108.01(15) ?
O7 P1 O12 3_655 3_656 106.09(14) ?
O4 P1 O12 . 3_656 110.89(13) ?
O8 P1 O12 . 3_656 98.32(13) ?
O7 P1 Cs 3_655 4 51.19(10) ?
O4 P1 Cs . 4 157.90(11) ?
O8 P1 Cs . 4 93.73(10) ?
O12 P1 Cs 3_656 4 60.52(9) ?
O7 P1 Cs 3_655 . 152.14(11) ?
O4 P1 Cs . . 54.51(10) ?
O8 P1 Cs . . 56.39(10) ?
O12 P1 Cs 3_656 . 100.29(10) ?
Cs P1 Cs 4 . 143.55(2) ?
O1 P2 O3 . . 116.76(15) ?
O1 P2 O2 . . 107.71(14) ?
O3 P2 O2 . . 111.15(14) ?
O1 P2 O12 . . 108.98(14) ?
O3 P2 O12 . . 108.82(14) ?
O2 P2 O12 . . 102.45(13) ?
O1 P2 Eu . 3_656 149.02(11) ?
O3 P2 Eu . 3_656 32.27(10) ?
O2 P2 Eu . 3_656 90.91(9) ?
O12 P2 Eu . 3_656 90.11(9) ?
O1 P2 Cs . . 58.96(10) ?
O3 P2 Cs . . 57.81(10) ?
O2 P2 Cs . . 130.28(9) ?
O12 P2 Cs . . 127.26(10) ?
Eu P2 Cs 3_656 . 90.08(2) ?
O5 P3 O6 4_666 . 118.20(15) ?
O5 P3 O2 4_666 2_656 107.64(14) ?
O6 P3 O2 . 2_656 110.36(14) ?
O5 P3 O9 4_666 1_565 109.94(14) ?
O6 P3 O9 . 1_565 110.66(15) ?
O2 P3 O9 2_656 1_565 98.14(13) ?
O5 P3 Eu 4_666 . 109.19(11) ?
O6 P3 Eu . . 32.35(10) ?
O2 P3 Eu 2_656 . 138.19(9) ?
O9 P3 Eu 1_565 . 87.37(10) ?
O5 P3 Cs 4_666 . 69.17(11) ?
O6 P3 Cs . . 51.61(10) ?
O2 P3 Cs 2_656 . 113.51(9) ?
O9 P3 Cs 1_565 . 147.29(10) ?
Eu P3 Cs . . 63.810(14) ?
O10 P4 O11 2_645 1_545 118.71(15) ?
O10 P4 O9 2_645 . 108.98(15) ?
O11 P4 O9 1_545 . 110.52(14) ?
O10 P4 O8 2_645 . 108.41(14) ?
O11 P4 O8 1_545 . 109.63(15) ?
O9 P4 O8 . . 98.71(14) ?
O10 P4 Cs 2_645 2_645 64.61(11) ?
O11 P4 Cs 1_545 2_645 54.28(10) ?
O9 P4 Cs . 2_645 127.28(10) ?
O8 P4 Cs . 2_645 133.76(10) ?
O10 P4 Cs 2_645 . 71.77(11) ?
O11 P4 Cs 1_545 . 167.85(11) ?
O9 P4 Cs . . 68.87(9) ?
O8 P4 Cs . . 59.27(10) ?
Cs P4 Cs 2_645 . 136.34(2) ?
P2 O1 Eu . 4_666 149.05(16) ?
P2 O1 Cs . . 96.92(12) ?
Eu O1 Cs 4_666 . 113.90(9) ?
P2 O2 P3 . 2_646 125.03(15) ?
P2 O3 Eu . 3_656 128.67(14) ?
P2 O3 Cs . . 97.95(11) ?
Eu O3 Cs 3_656 . 133.38(9) ?
P2 O3 Cs . 3_656 117.46(12) ?
Eu O3 Cs 3_656 3_656 81.12(7) ?
Cs O3 Cs . 3_656 76.82(6) ?
P1 O4 Eu . . 139.70(15) ?
P1 O4 Cs . . 103.46(12) ?
Eu O4 Cs . . 92.90(8) ?
P3 O5 Eu 4_565 . 146.62(16) ?
P3 O6 Eu . . 128.80(15) ?
P3 O6 Cs . . 108.25(13) ?
Eu O6 Cs . . 87.17(7) ?
P1 O7 Eu 3_655 . 142.64(15) ?
P1 O7 Cs 3_655 2_655 106.94(12) ?
Eu O7 Cs . 2_655 108.31(9) ?
P4 O8 P1 . . 129.62(16) ?
P4 O8 Cs . . 95.59(11) ?
P1 O8 Cs . . 99.22(11) ?
P4 O9 P3 . 1_545 134.46(17) ?
P4 O9 Cs . . 86.11(10) ?
P3 O9 Cs 1_545 . 139.40(13) ?
P4 O10 Eu 2_655 . 149.26(16) ?
P4 O10 Cs 2_655 . 91.87(12) ?
Eu O10 Cs . . 89.14(7) ?
P4 O10 Cs 2_655 2_655 85.12(11) ?
Eu O10 Cs . 2_655 94.52(8) ?
Cs O10 Cs . 2_655 176.32(8) ?
P4 O11 Eu 1_565 . 139.40(15) ?
P4 O11 Cs 1_565 2_655 102.77(12) ?
Eu O11 Cs . 2_655 109.80(8) ?
P2 O12 P1 . 3_656 131.54(16) ?
P2 O12 Cs . 2_656 132.22(12) ?
P1 O12 Cs 3_656 2_656 94.44(10) ?

loop_
_geom_bond_atom_site_label_1
_geom_bond_atom_site_label_2
_geom_bond_site_symmetry_2
_geom_bond_distance
_geom_bond_publ_flag
Eu O5 . 2.344(3) ?
Eu O11 . 2.360(2) ?
Eu O4 . 2.379(2) ?
Eu O7 . 2.408(3) ?
Eu O10 . 2.413(2) ?
Eu O1 4_565 2.416(2) ?
Eu O3 3_656 2.445(2) ?
Eu O6 . 2.471(3) ?
Eu P2 3_656 3.5752(9) ?
Eu P3 . 3.5994(9) ?
Eu Cs . 4.1024(3) ?
Eu Cs 2_655 4.4773(4) ?
Cs O3 . 3.083(2) ?
Cs O11 2_645 3.089(2) ?
Cs O7 2_645 3.093(3) ?
Cs O1 . 3.114(3) ?
Cs O4 . 3.224(3) ?
Cs O8 . 3.249(3) ?
Cs O12 2_646 3.315(2) ?
Cs O10 . 3.354(3) ?
Cs O6 . 3.399(3) ?
Cs O9 . 3.517(2) ?
Cs O10 2_645 3.586(3) ?
Cs P2 . 3.6075(9) ?
P1 O7 3_655 1.479(3) ?
P1 O4 . 1.485(2) ?
P1 O8 . 1.611(3) ?
P1 O12 3_656 1.612(2) ?
P1 Cs 4 3.7970(9) ?
P2 O1 . 1.485(2) ?
P2 O3 . 1.495(3) ?
P2 O2 . 1.605(3) ?
P2 O12 . 1.609(2) ?
P2 Eu 3_656 3.5752(9) ?
P3 O5 4_666 1.479(3) ?
P3 O6 . 1.492(3) ?
P3 O2 2_656 1.607(2) ?
P3 O9 1_565 1.609(3) ?
P4 O10 2_645 1.481(3) ?
P4 O11 1_545 1.484(3) ?
P4 O9 . 1.594(3) ?
P4 O8 . 1.605(3) ?
P4 Cs 2_645 3.7102(9) ?
O1 Eu 4_666 2.416(2) ?
O2 P3 2_646 1.607(2) ?
O3 Eu 3_656 2.445(2) ?
O3 Cs 3_656 3.693(3) ?
O5 P3 4_565 1.479(3) ?
O7 P1 3_655 1.479(3) ?
O7 Cs 2_655 3.093(3) ?
O9 P3 1_545 1.609(3) ?
O10 P4 2_655 1.481(3) ?
O10 Cs 2_655 3.586(3) ?
O11 P4 1_565 1.484(3) ?
O11 Cs 2_655 3.089(2) ?
O12 P1 3_656 1.612(2) ?
O12 Cs 2_656 3.315(2) ?
